data_4131168
loop_
_publ_author_name
'Agnew, Douglas W.'
'Gembicky, Milan'
'Moore, Curtis E.'
'Rheingold, Arnold L.'
'Figueroa, Joshua S.'

_publ_section_title
;
 Robust, Transformable, and Crystalline Single-Node Organometallic
 Networks Constructed from Ditopic m-Terphenyl Isocyanides.
;
_journal_issue 46
_journal_name_full 'Journal of the American Chemical Society'
_journal_page_first 15138
_journal_page_last 15141
_journal_paper_doi 10.1021/jacs.6b10460
_journal_volume 138
_journal_year 2016
_chemical_formula_moiety '2(C4 H10 O), 2(C25 H24 N)'
_chemical_formula_sum 'C58 H68 N2 O2'
_chemical_formula_weight 825.14
_chemical_name_common '[CNArMes2]2'
_space_group_crystal_system triclinic
_space_group_IT_number 2
_space_group_name_Hall '-P 1'
_space_group_name_H-M_alt 'P -1'
_atom_sites_solution_hydrogens geom
_audit_creation_date 2016-10-04
_audit_creation_method
;
Olex2 1.2
(compiled 2016.09.09 svn.r3337 for OlexSys, GUI svn.r5227)
;
_cell_angle_alpha 104.296(2)
_cell_angle_beta 90.301(2)
_cell_angle_gamma 104.170(2)
_cell_formula_units_Z 2
_cell_length_a 12.6957(8)
_cell_length_b 13.7455(7)
_cell_length_c 15.3667(9)
_cell_measurement_reflns_used 9962
_cell_measurement_temperature 100(2)
_cell_measurement_theta_max 25.36
_cell_measurement_theta_min 2.22
_cell_volume 2513.3(3)
_computing_molecular_graphics 'Olex2 (Dolomanov et al., 2009)'
_computing_publication_material 'Olex2 (Dolomanov et al., 2009)'
_computing_structure_refinement 'XL (Sheldrick, 2008)'
_diffrn_ambient_temperature 100.0
_diffrn_measured_fraction_theta_full 0.998
_diffrn_measured_fraction_theta_max 0.998
_diffrn_measurement_device_type 'Bruker Apex-II'
_diffrn_radiation_type MoK\a
_diffrn_radiation_wavelength 0.71073
_diffrn_reflns_av_R_equivalents 0.0718
_diffrn_reflns_av_unetI/netI 0.0486
_diffrn_reflns_Laue_measured_fraction_full 0.998
_diffrn_reflns_Laue_measured_fraction_max 0.998
_diffrn_reflns_limit_h_max 15
_diffrn_reflns_limit_h_min -15
_diffrn_reflns_limit_k_max 16
_diffrn_reflns_limit_k_min -13
_diffrn_reflns_limit_l_max 18
_diffrn_reflns_limit_l_min -18
_diffrn_reflns_number 72941
_diffrn_reflns_point_group_measured_fraction_full 0.998
_diffrn_reflns_point_group_measured_fraction_max 0.998
_diffrn_reflns_theta_full 25.358
_diffrn_reflns_theta_max 25.358
_diffrn_reflns_theta_min 2.225
_exptl_absorpt_coefficient_mu 0.065
_exptl_absorpt_correction_T_max 0.7452
_exptl_absorpt_correction_T_min 0.6263
_exptl_absorpt_correction_type multi-scan
_exptl_absorpt_process_details
;
SADABS-2014/4 (Bruker,2014/4) was used for absorption correction.
wR2(int) was 0.0778 before and 0.0650 after correction.
The Ratio of minimum to maximum transmission is 0.8404.
The \l/2 correction factor is 0.00150.
;
_exptl_crystal_colour colourless
_exptl_crystal_colour_primary colourless
_exptl_crystal_density_diffrn 1.090
_exptl_crystal_description block
_exptl_crystal_F_000 892
_exptl_crystal_size_max 0.2
_exptl_crystal_size_mid 0.2
_exptl_crystal_size_min 0.2
_refine_diff_density_max 0.288
_refine_diff_density_min -0.219
_refine_diff_density_rms 0.040
_refine_ls_extinction_method none
_refine_ls_goodness_of_fit_ref 1.003
_refine_ls_hydrogen_treatment constr
_refine_ls_matrix_type full
_refine_ls_number_parameters 575
_refine_ls_number_reflns 9209
_refine_ls_number_restraints 0
_refine_ls_restrained_S_all 1.003
_refine_ls_R_factor_all 0.0774
_refine_ls_R_factor_gt 0.0442
_refine_ls_shift/su_max 0.000
_refine_ls_shift/su_mean 0.000
_refine_ls_structure_factor_coef Fsqd
_refine_ls_weighting_details 'w=1/[\s^2^(Fo^2^)+(0.0436P)^2^+1.0295P] where P=(Fo^2^+2Fc^2^)/3'
_refine_ls_weighting_scheme calc
_refine_ls_wR_factor_gt 0.0958
_refine_ls_wR_factor_ref 0.1095
_reflns_Friedel_coverage 0.000
_reflns_number_gt 6478
_reflns_number_total 9209
_reflns_threshold_expression 'I > 2\s(I)'
_cod_data_source_file ja6b10460_si_002.cif
_cod_data_source_block jfig1150
_cod_database_code 4131168
_shelx_space_group_comment
;
The symmetry employed for this shelxl refinement is uniquely defined
by the following loop, which should always be used as a source of
symmetry information in preference to the above space-group names.
They are only intended as comments.
;
_olex2_refinement_description
;
1. Fixed Uiso
 At 1.2 times of:
  All C(H) groups, All C(H,H) groups
 At 1.5 times of:
  All C(H,H,H) groups
2.a Secondary CH2 refined with riding coordinates:
 C5S(H5SA,H5SB), C7S(H7SA,H7SB), C1S(H1SA,H1SB), C3S(H3SA,H3SB)
2.b Aromatic/amide H refined with riding coordinates:
 C6(H6), C31(H31), C14(H14), C29(H29), C36(H36), C4(H4), C11(H11), C22(H22),
 C45(H45), C20(H20), C48(H48), C39(H39)
2.c Idealised Me refined as rotating group:
 C10(H10A,H10B,H10C), C19(H19A,H19B,H19C), C16(H16A,H16B,H16C), C24(H24A,H24B,
 H24C), C13(H13A,H13B,H13C), C25(H25A,H25B,H25C), C44(H44A,H44B,H44C), C49(H49A,
 H49B,H49C), C38(H38A,H38B,H38C), C6S(H6SA,H6SB,H6SC), C35(H35A,H35B,H35C),
 C47(H47A,H47B,H47C), C41(H41A,H41B,H41C), C8S(H8SA,H8SB,H8SC), C2S(H2SA,H2SB,
 H2SC), C4S(H4SA,H4SB,H4SC)
;
_shelx_shelxl_version_number 2014/7
_olex2_submission_special_instructions 'No special instructions were received'

loop_
_space_group_symop_operation_xyz
'x, y, z'
'-x, -y, -z'

loop_
_atom_site_label
_atom_site_type_symbol
_atom_site_fract_x
_atom_site_fract_y
_atom_site_fract_z
_atom_site_U_iso_or_equiv
_atom_site_adp_type
_atom_site_occupancy
_atom_site_site_symmetry_order
_atom_site_calc_flag
_atom_site_refinement_flags_posn
O2S O 0.15141(10) 0.47948(9) 0.91940(8) 0.0272(3) Uani 1 1 d .
N1 N 0.60809(11) 0.82818(10) 0.90765(9) 0.0166(3) Uani 1 1 d .
O1S O 0.58630(11) 0.82979(10) 0.51155(10) 0.0355(3) Uani 1 1 d .
N2 N 0.85832(12) 0.53154(10) 0.64709(10) 0.0196(3) Uani 1 1 d .
C6 C 0.44159(13) 0.58334(12) 0.94146(11) 0.0142(3) Uani 1 1 d .
H6 H 0.3690 0.5415 0.9283 0.017 Uiso 1 1 calc R
C3 C 0.65481(13) 0.70676(12) 0.98172(11) 0.0156(4) Uani 1 1 d .
C8 C 0.38473(13) 0.70907(12) 0.87030(11) 0.0150(4) Uani 1 1 d .
C5 C 0.51652(13) 0.54991(11) 0.98649(11) 0.0136(3) Uani 1 1 d .
C9 C 0.34479(13) 0.79220(12) 0.91811(11) 0.0167(4) Uani 1 1 d .
C7 C 0.46977(13) 0.67566(11) 0.91528(11) 0.0139(3) Uani 1 1 d .
C32 C 0.74049(13) 0.60520(12) 0.57312(11) 0.0166(4) Uani 1 1 d .
C18 C 0.85620(13) 0.74338(12) 0.96285(11) 0.0183(4) Uani 1 1 d .
C17 C 0.76878(13) 0.77357(12) 1.00721(11) 0.0164(4) Uani 1 1 d .
C27 C 0.75609(13) 0.52336(12) 0.60637(11) 0.0170(4) Uani 1 1 d .
C15 C 0.34146(13) 0.65427(12) 0.78253(11) 0.0167(4) Uani 1 1 d .
C28 C 0.67314(13) 0.43278(12) 0.59934(11) 0.0169(4) Uani 1 1 d .
C2 C 0.57759(13) 0.73548(12) 0.93520(11) 0.0154(4) Uani 1 1 d .
C31 C 0.63874(13) 0.59464(12) 0.53269(11) 0.0169(4) Uani 1 1 d .
H31 H 0.6265 0.6501 0.5108 0.020 Uiso 1 1 calc R
C14 C 0.25648(13) 0.68204(13) 0.74492(12) 0.0193(4) Uani 1 1 d .
H14 H 0.2259 0.6440 0.6862 0.023 Uiso 1 1 calc R
C30 C 0.55365(13) 0.50526(12) 0.52302(11) 0.0158(4) Uani 1 1 d .
C33 C 0.82974(13) 0.70126(12) 0.57777(11) 0.0170(4) Uani 1 1 d .
C12 C 0.21524(14) 0.76389(12) 0.79100(12) 0.0199(4) Uani 1 1 d .
C21 C 0.98242(14) 0.89486(13) 1.05958(12) 0.0213(4) Uani 1 1 d .
C23 C 0.78751(14) 0.86315(12) 1.07900(12) 0.0199(4) Uani 1 1 d .
C43 C 0.74168(14) 0.27327(13) 0.57833(12) 0.0203(4) Uani 1 1 d .
C29 C 0.57341(13) 0.42535(12) 0.55714(11) 0.0173(4) Uani 1 1 d .
H29 H 0.5167 0.3640 0.5512 0.021 Uiso 1 1 calc R
C34 C 0.84005(14) 0.78917(12) 0.64956(12) 0.0212(4) Uani 1 1 d .
C36 C 0.92162(14) 0.87847(13) 0.64961(13) 0.0244(4) Uani 1 1 d .
H36 H 0.9295 0.9382 0.6984 0.029 Uiso 1 1 calc R
C42 C 0.69043(13) 0.34369(12) 0.63261(11) 0.0175(4) Uani 1 1 d .
C40 C 0.89885(14) 0.70357(13) 0.50726(12) 0.0219(4) Uani 1 1 d .
C4 C 0.62257(13) 0.61325(12) 1.00602(11) 0.0168(4) Uani 1 1 d .
H4 H 0.6743 0.5918 1.0368 0.020 Uiso 1 1 calc R
C11 C 0.26109(13) 0.81823(12) 0.87700(12) 0.0195(4) Uani 1 1 d .
H11 H 0.2345 0.8749 0.9088 0.023 Uiso 1 1 calc R
C22 C 0.89425(14) 0.92180(13) 1.10400(12) 0.0222(4) Uani 1 1 d .
H22 H 0.9074 0.9821 1.1529 0.027 Uiso 1 1 calc R
C45 C 0.75362(14) 0.18849(13) 0.60773(12) 0.0244(4) Uani 1 1 d .
H45 H 0.7874 0.1402 0.5707 0.029 Uiso 1 1 calc R
C20 C 0.96164(14) 0.80545(13) 0.98954(12) 0.0208(4) Uani 1 1 d .
H20 H 1.0209 0.7858 0.9588 0.025 Uiso 1 1 calc R
C010 C 0.65147(14) 0.32794(13) 0.71456(11) 0.0205(4) Uani 1 1 d .
C46 C 0.71790(15) 0.17190(13) 0.68925(12) 0.0247(4) Uani 1 1 d .
C10 C 0.38880(15) 0.85219(13) 1.01281(12) 0.0232(4) Uani 1 1 d .
H10A H 0.4077 0.8051 1.0452 0.035 Uiso 1 1 calc GR
H10B H 0.3333 0.8834 1.0440 0.035 Uiso 1 1 calc GR
H10C H 0.4539 0.9070 1.0106 0.035 Uiso 1 1 calc GR
C37 C 0.99101(14) 0.88265(13) 0.58118(13) 0.0238(4) Uani 1 1 d .
C19 C 0.83936(15) 0.64483(13) 0.88900(13) 0.0269(4) Uani 1 1 d .
H19A H 0.8264 0.5853 0.9154 0.040 Uiso 1 1 calc GR
H19B H 0.9044 0.6471 0.8547 0.040 Uiso 1 1 calc GR
H19C H 0.7763 0.6380 0.8488 0.040 Uiso 1 1 calc GR
C16 C 0.38568(15) 0.56716(13) 0.72854(12) 0.0243(4) Uani 1 1 d .
H16A H 0.4655 0.5881 0.7348 0.037 Uiso 1 1 calc GR
H16B H 0.3608 0.5517 0.6650 0.037 Uiso 1 1 calc GR
H16C H 0.3595 0.5052 0.7508 0.037 Uiso 1 1 calc GR
C48 C 0.66647(15) 0.24192(13) 0.74122(12) 0.0255(4) Uani 1 1 d .
H48 H 0.6406 0.2310 0.7968 0.031 Uiso 1 1 calc R
C39 C 0.97815(14) 0.79505(14) 0.51004(13) 0.0265(4) Uani 1 1 d .
H39 H 1.0245 0.7974 0.4619 0.032 Uiso 1 1 calc R
C24 C 0.69494(15) 0.89485(14) 1.13037(13) 0.0282(4) Uani 1 1 d .
H24A H 0.6512 0.9199 1.0923 0.042 Uiso 1 1 calc GR
H24B H 0.7245 0.9503 1.1847 0.042 Uiso 1 1 calc GR
H24C H 0.6491 0.8349 1.1475 0.042 Uiso 1 1 calc GR
C5S C 0.12129(15) 0.57524(14) 0.94996(13) 0.0285(4) Uani 1 1 d .
H5SA H 0.0411 0.5616 0.9514 0.034 Uiso 1 1 calc R
H5SB H 0.1451 0.6196 0.9082 0.034 Uiso 1 1 calc R
C13 C 0.12376(15) 0.79289(14) 0.74854(13) 0.0275(4) Uani 1 1 d .
H13A H 0.1535 0.8545 0.7266 0.041 Uiso 1 1 calc GR
H13B H 0.0715 0.8078 0.7934 0.041 Uiso 1 1 calc GR
H13C H 0.0870 0.7351 0.6981 0.041 Uiso 1 1 calc GR
C25 C 1.09700(14) 0.96099(14) 1.08652(13) 0.0299(5) Uani 1 1 d .
H25A H 1.1135 1.0142 1.0528 0.045 Uiso 1 1 calc GR
H25B H 1.1483 0.9172 1.0731 0.045 Uiso 1 1 calc GR
H25C H 1.1037 0.9946 1.1512 0.045 Uiso 1 1 calc GR
C1 C 0.62985(15) 0.90363(13) 0.88317(12) 0.0246(4) Uani 1 1 d .
C44 C 0.78147(16) 0.28801(14) 0.48897(12) 0.0293(4) Uani 1 1 d .
H44A H 0.7249 0.3043 0.4556 0.044 Uiso 1 1 calc GR
H44B H 0.7978 0.2241 0.4541 0.044 Uiso 1 1 calc GR
H44C H 0.8475 0.3452 0.4992 0.044 Uiso 1 1 calc GR
C49 C 0.59404(16) 0.40083(14) 0.77351(13) 0.0305(5) Uani 1 1 d .
H49A H 0.6341 0.4727 0.7780 0.046 Uiso 1 1 calc GR
H49B H 0.5907 0.3885 0.8337 0.046 Uiso 1 1 calc GR
H49C H 0.5200 0.3887 0.7472 0.046 Uiso 1 1 calc GR
C7S C 0.10504(16) 0.42554(14) 0.83083(13) 0.0314(5) Uani 1 1 d .
H7SA H 0.1314 0.4683 0.7883 0.038 Uiso 1 1 calc R
H7SB H 0.0247 0.4119 0.8295 0.038 Uiso 1 1 calc R
C26 C 0.94265(16) 0.53774(14) 0.68088(14) 0.0316(5) Uani 1 1 d .
C38 C 1.08182(16) 0.97923(14) 0.58561(15) 0.0357(5) Uani 1 1 d .
H38A H 1.0613 1.0401 0.6222 0.054 Uiso 1 1 calc GR
H38B H 1.0941 0.9875 0.5247 0.054 Uiso 1 1 calc GR
H38C H 1.1487 0.9724 0.6129 0.054 Uiso 1 1 calc GR
C6S C 0.17426(16) 0.62987(15) 1.04275(13) 0.0330(5) Uani 1 1 d .
H6SA H 0.2535 0.6428 1.0409 0.050 Uiso 1 1 calc GR
H6SB H 0.1491 0.5863 1.0841 0.050 Uiso 1 1 calc GR
H6SC H 0.1547 0.6961 1.0637 0.050 Uiso 1 1 calc GR
C35 C 0.76653(17) 0.78951(15) 0.72575(14) 0.0387(5) Uani 1 1 d .
H35A H 0.6974 0.7375 0.7049 0.058 Uiso 1 1 calc GR
H35B H 0.7528 0.8583 0.7467 0.058 Uiso 1 1 calc GR
H35C H 0.8014 0.7729 0.7753 0.058 Uiso 1 1 calc GR
C47 C 0.73725(19) 0.08130(15) 0.72062(15) 0.0418(5) Uani 1 1 d .
H47A H 0.7342 0.0227 0.6684 0.063 Uiso 1 1 calc GR
H47B H 0.6810 0.0609 0.7607 0.063 Uiso 1 1 calc GR
H47C H 0.8091 0.1017 0.7531 0.063 Uiso 1 1 calc GR
C41 C 0.88833(17) 0.60990(15) 0.42925(14) 0.0387(5) Uani 1 1 d .
H41A H 0.8935 0.5504 0.4518 0.058 Uiso 1 1 calc GR
H41B H 0.9469 0.6242 0.3893 0.058 Uiso 1 1 calc GR
H41C H 0.8177 0.5942 0.3958 0.058 Uiso 1 1 calc GR
C1S C 0.61215(18) 0.86220(16) 0.43178(15) 0.0412(5) Uani 1 1 d .
H1SA H 0.6491 0.9372 0.4470 0.049 Uiso 1 1 calc R
H1SB H 0.5447 0.8505 0.3938 0.049 Uiso 1 1 calc R
C3S C 0.51297(18) 0.88146(16) 0.56197(16) 0.0433(6) Uani 1 1 d .
H3SA H 0.4444 0.8677 0.5249 0.052 Uiso 1 1 calc R
H3SB H 0.5457 0.9573 0.5793 0.052 Uiso 1 1 calc R
C8S C 0.1375(2) 0.32488(16) 0.80347(14) 0.0462(6) Uani 1 1 d .
H8SA H 0.1036 0.2859 0.7435 0.069 Uiso 1 1 calc GR
H8SB H 0.1132 0.2839 0.8469 0.069 Uiso 1 1 calc GR
H8SC H 0.2169 0.3391 0.8021 0.069 Uiso 1 1 calc GR
C2S C 0.6858(2) 0.80050(17) 0.38171(17) 0.0520(6) Uani 1 1 d .
H2SA H 0.7513 0.8110 0.4204 0.078 Uiso 1 1 calc GR
H2SB H 0.7065 0.8236 0.3273 0.078 Uiso 1 1 calc GR
H2SC H 0.6475 0.7267 0.3648 0.078 Uiso 1 1 calc GR
C4S C 0.4895(2) 0.8424(2) 0.64528(17) 0.0587(7) Uani 1 1 d .
H4SA H 0.5570 0.8601 0.6835 0.088 Uiso 1 1 calc GR
H4SB H 0.4602 0.7669 0.6277 0.088 Uiso 1 1 calc GR
H4SC H 0.4361 0.8749 0.6786 0.088 Uiso 1 1 calc GR

loop_
_atom_site_aniso_label
_atom_site_aniso_U_11
_atom_site_aniso_U_22
_atom_site_aniso_U_33
_atom_site_aniso_U_23
_atom_site_aniso_U_13
_atom_site_aniso_U_12
O2S 0.0281(7) 0.0247(7) 0.0302(7) 0.0096(6) -0.0027(6) 0.0064(6)
N1 0.0143(7) 0.0139(7) 0.0219(8) 0.0065(6) 0.0016(6) 0.0024(6)
O1S 0.0322(8) 0.0265(7) 0.0509(9) 0.0205(7) -0.0028(7) 0.0028(6)
N2 0.0181(8) 0.0151(7) 0.0258(8) 0.0074(6) -0.0034(7) 0.0025(6)
C6 0.0106(8) 0.0123(8) 0.0186(9) 0.0042(7) 0.0009(7) 0.0004(7)
C3 0.0143(9) 0.0128(8) 0.0196(9) 0.0047(7) 0.0006(7) 0.0024(7)
C8 0.0124(8) 0.0128(8) 0.0226(9) 0.0111(7) 0.0035(7) 0.0014(7)
C5 0.0138(8) 0.0110(8) 0.0160(8) 0.0040(7) 0.0015(7) 0.0027(7)
C9 0.0155(9) 0.0135(8) 0.0229(9) 0.0092(7) 0.0045(7) 0.0026(7)
C7 0.0137(8) 0.0116(8) 0.0164(8) 0.0031(7) 0.0013(7) 0.0039(7)
C32 0.0164(9) 0.0134(8) 0.0200(9) 0.0049(7) 0.0001(7) 0.0030(7)
C18 0.0172(9) 0.0156(8) 0.0243(9) 0.0110(7) -0.0016(7) 0.0025(7)
C17 0.0154(9) 0.0122(8) 0.0226(9) 0.0103(7) -0.0024(7) -0.0007(7)
C27 0.0159(9) 0.0182(9) 0.0180(9) 0.0056(7) -0.0020(7) 0.0053(7)
C15 0.0166(9) 0.0145(8) 0.0214(9) 0.0097(7) 0.0034(7) 0.0032(7)
C28 0.0189(9) 0.0148(8) 0.0182(9) 0.0063(7) -0.0003(7) 0.0043(7)
C2 0.0178(9) 0.0104(8) 0.0196(9) 0.0070(7) 0.0030(7) 0.0033(7)
C31 0.0177(9) 0.0142(8) 0.0211(9) 0.0077(7) -0.0005(7) 0.0053(7)
C14 0.0202(9) 0.0194(9) 0.0202(9) 0.0105(7) 0.0001(7) 0.0029(7)
C30 0.0165(9) 0.0140(8) 0.0178(9) 0.0054(7) 0.0008(7) 0.0044(7)
C33 0.0141(9) 0.0149(8) 0.0238(9) 0.0095(7) -0.0044(7) 0.0025(7)
C12 0.0179(9) 0.0187(9) 0.0279(10) 0.0157(8) 0.0025(8) 0.0040(7)
C21 0.0180(9) 0.0212(9) 0.0252(10) 0.0141(8) -0.0035(8) -0.0022(7)
C23 0.0200(9) 0.0161(9) 0.0241(10) 0.0100(7) -0.0010(8) 0.0004(7)
C43 0.0201(9) 0.0183(9) 0.0230(9) 0.0086(7) -0.0013(8) 0.0027(7)
C29 0.0171(9) 0.0133(8) 0.0215(9) 0.0071(7) 0.0005(7) 0.0011(7)
C34 0.0202(9) 0.0162(9) 0.0279(10) 0.0073(8) -0.0023(8) 0.0045(7)
C36 0.0251(10) 0.0129(8) 0.0328(11) 0.0022(8) -0.0061(8) 0.0039(8)
C42 0.0150(9) 0.0142(8) 0.0233(9) 0.0070(7) -0.0042(7) 0.0014(7)
C40 0.0175(9) 0.0217(9) 0.0260(10) 0.0082(8) -0.0014(8) 0.0021(7)
C4 0.0157(9) 0.0150(8) 0.0217(9) 0.0081(7) -0.0014(7) 0.0042(7)
C11 0.0185(9) 0.0140(8) 0.0307(10) 0.0111(8) 0.0064(8) 0.0071(7)
C22 0.0254(10) 0.0155(8) 0.0230(10) 0.0066(7) -0.0046(8) -0.0017(8)
C45 0.0254(10) 0.0193(9) 0.0314(11) 0.0084(8) 0.0013(8) 0.0092(8)
C20 0.0149(9) 0.0235(9) 0.0270(10) 0.0132(8) 0.0017(8) 0.0033(7)
C010 0.0190(9) 0.0192(9) 0.0225(10) 0.0078(7) -0.0030(8) 0.0010(7)
C46 0.0261(10) 0.0200(9) 0.0307(11) 0.0136(8) -0.0050(8) 0.0037(8)
C10 0.0241(10) 0.0199(9) 0.0263(10) 0.0048(8) 0.0019(8) 0.0080(8)
C37 0.0189(9) 0.0193(9) 0.0360(11) 0.0152(8) -0.0044(8) 0.0019(8)
C19 0.0199(10) 0.0226(9) 0.0372(11) 0.0067(8) 0.0009(8) 0.0046(8)
C16 0.0268(10) 0.0254(9) 0.0217(10) 0.0035(8) -0.0015(8) 0.0108(8)
C48 0.0298(11) 0.0261(10) 0.0229(10) 0.0145(8) -0.0005(8) 0.0033(8)
C39 0.0196(10) 0.0304(10) 0.0307(11) 0.0146(9) 0.0028(8) 0.0017(8)
C24 0.0260(10) 0.0234(10) 0.0304(11) 0.0030(8) 0.0007(9) 0.0011(8)
C5S 0.0226(10) 0.0251(10) 0.0433(12) 0.0190(9) 0.0055(9) 0.0058(8)
C13 0.0237(10) 0.0291(10) 0.0356(11) 0.0157(9) -0.0012(8) 0.0100(8)
C25 0.0212(10) 0.0317(10) 0.0339(11) 0.0130(9) -0.0047(8) -0.0032(8)
C1 0.0264(10) 0.0182(9) 0.0303(11) 0.0090(8) 0.0054(8) 0.0047(8)
C44 0.0382(12) 0.0273(10) 0.0284(11) 0.0125(8) 0.0074(9) 0.0139(9)
C49 0.0367(11) 0.0294(10) 0.0276(11) 0.0093(9) 0.0064(9) 0.0106(9)
C7S 0.0330(11) 0.0318(11) 0.0286(11) 0.0128(9) -0.0038(9) 0.0018(9)
C26 0.0283(11) 0.0270(10) 0.0387(12) 0.0062(9) -0.0074(9) 0.0079(9)
C38 0.0279(11) 0.0258(10) 0.0516(13) 0.0167(10) -0.0049(10) -0.0034(9)
C6S 0.0317(11) 0.0268(10) 0.0414(12) 0.0100(9) 0.0077(9) 0.0073(9)
C35 0.0416(13) 0.0265(11) 0.0400(12) 0.0013(9) 0.0115(10) 0.0012(9)
C47 0.0536(14) 0.0313(11) 0.0503(14) 0.0252(10) -0.0025(11) 0.0141(10)
C41 0.0379(12) 0.0349(11) 0.0329(12) 0.0010(9) 0.0116(10) -0.0023(10)
C1S 0.0382(13) 0.0307(11) 0.0555(14) 0.0237(10) -0.0059(11) -0.0024(10)
C3S 0.0352(12) 0.0359(12) 0.0567(15) 0.0120(11) -0.0067(11) 0.0049(10)
C8S 0.0697(17) 0.0344(12) 0.0337(12) 0.0086(10) -0.0112(11) 0.0118(11)
C2S 0.0506(15) 0.0365(12) 0.0678(17) 0.0220(12) 0.0099(13) 0.0000(11)
C4S 0.0586(17) 0.0573(16) 0.0550(16) 0.0170(13) 0.0031(13) 0.0025(13)

loop_
_atom_type_symbol
_atom_type_description
_atom_type_scat_dispersion_real
_atom_type_scat_dispersion_imag
_atom_type_scat_source
C C 0.0033 0.0016 'International Tables Vol C Tables 4.2.6.8 and 6.1.1.4'
H H 0.0000 0.0000 'International Tables Vol C Tables 4.2.6.8 and 6.1.1.4'
N N 0.0061 0.0033 'International Tables Vol C Tables 4.2.6.8 and 6.1.1.4'
O O 0.0106 0.0060 'International Tables Vol C Tables 4.2.6.8 and 6.1.1.4'

loop_
_geom_angle_atom_site_label_1
_geom_angle_atom_site_label_2
_geom_angle_atom_site_label_3
_geom_angle
_geom_angle_site_symmetry_3
C7S O2S C5S 111.40(14) .
C1 N1 C2 177.64(17) .
C1S O1S C3S 112.46(15) .
C26 N2 C27 179.59(18) .
C5 C6 H6 118.9 .
C7 C6 H6 118.9 .
C7 C6 C5 122.26(14) .
C2 C3 C17 122.41(14) .
C4 C3 C17 119.85(14) .
C4 C3 C2 117.73(15) .
C9 C8 C7 119.51(14) .
C9 C8 C15 120.31(15) .
C15 C8 C7 120.11(14) .
C6 C5 C5 120.84(17) 2_667
C4 C5 C6 117.92(14) .
C4 C5 C5 121.24(18) 2_667
C8 C9 C10 121.69(15) .
C11 C9 C8 118.67(15) .
C11 C9 C10 119.63(15) .
C6 C7 C8 119.67(14) .
C6 C7 C2 117.55(14) .
C2 C7 C8 122.75(13) .
C27 C32 C33 122.44(14) .
C31 C32 C27 117.87(14) .
C31 C32 C33 119.67(14) .
C17 C18 C19 121.65(15) .
C20 C18 C17 118.86(15) .
C20 C18 C19 119.47(16) .
C18 C17 C3 120.03(14) .
C18 C17 C23 120.36(15) .
C23 C17 C3 119.51(15) .
C32 C27 N2 119.16(14) .
C32 C27 C28 121.96(15) .
C28 C27 N2 118.88(14) .
C8 C15 C16 121.31(15) .
C14 C15 C8 118.88(15) .
C14 C15 C16 119.81(15) .
C27 C28 C42 122.13(14) .
C29 C28 C27 117.96(14) .
C29 C28 C42 119.87(14) .
C3 C2 N1 119.25(14) .
C3 C2 C7 122.43(14) .
C7 C2 N1 118.32(14) .
C32 C31 H31 118.8 .
C32 C31 C30 122.38(14) .
C30 C31 H31 118.8 .
C15 C14 H14 119.0 .
C12 C14 C15 121.91(16) .
C12 C14 H14 119.0 .
C31 C30 C30 121.26(17) 2_666
C31 C30 C29 117.58(14) .
C29 C30 C30 121.15(17) 2_666
C34 C33 C32 120.24(15) .
C34 C33 C40 120.46(15) .
C40 C33 C32 119.22(15) .
C14 C12 C13 120.88(16) .
C11 C12 C14 118.03(15) .
C11 C12 C13 121.09(16) .
C22 C21 C25 121.11(16) .
C20 C21 C22 117.99(15) .
C20 C21 C25 120.90(17) .
C17 C23 C24 121.33(15) .
C22 C23 C17 118.67(16) .
C22 C23 C24 119.98(16) .
C42 C43 C44 120.83(15) .
C45 C43 C42 118.76(16) .
C45 C43 C44 120.40(16) .
C28 C29 C30 122.24(14) .
C28 C29 H29 118.9 .
C30 C29 H29 118.9 .
C33 C34 C35 121.76(15) .
C36 C34 C33 118.49(16) .
C36 C34 C35 119.76(16) .
C34 C36 H36 118.9 .
C37 C36 C34 122.19(17) .
C37 C36 H36 118.9 .
C43 C42 C28 118.91(15) .
C010 C42 C28 120.64(15) .
C010 C42 C43 120.37(15) .
C33 C40 C41 121.11(15) .
C39 C40 C33 118.78(16) .
C39 C40 C41 120.11(16) .
C3 C4 C5 122.09(15) .
C3 C4 H4 119.0 .
C5 C4 H4 119.0 .
C9 C11 H11 118.9 .
C12 C11 C9 122.19(15) .
C12 C11 H11 118.9 .
C21 C22 H22 118.9 .
C23 C22 C21 122.10(16) .
C23 C22 H22 118.9 .
C43 C45 H45 118.9 .
C46 C45 C43 122.24(17) .
C46 C45 H45 118.9 .
C18 C20 H20 119.0 .
C21 C20 C18 121.98(17) .
C21 C20 H20 119.0 .
C42 C010 C49 121.72(15) .
C48 C010 C42 118.48(16) .
C48 C010 C49 119.80(16) .
C45 C46 C48 117.92(16) .
C45 C46 C47 120.47(17) .
C48 C46 C47 121.60(17) .
C9 C10 H10A 109.5 .
C9 C10 H10B 109.5 .
C9 C10 H10C 109.5 .
H10A C10 H10B 109.5 .
H10A C10 H10C 109.5 .
H10B C10 H10C 109.5 .
C36 C37 C39 118.28(16) .
C36 C37 C38 120.70(17) .
C39 C37 C38 120.98(17) .
C18 C19 H19A 109.5 .
C18 C19 H19B 109.5 .
C18 C19 H19C 109.5 .
H19A C19 H19B 109.5 .
H19A C19 H19C 109.5 .
H19B C19 H19C 109.5 .
C15 C16 H16A 109.5 .
C15 C16 H16B 109.5 .
C15 C16 H16C 109.5 .
H16A C16 H16B 109.5 .
H16A C16 H16C 109.5 .
H16B C16 H16C 109.5 .
C010 C48 H48 118.9 .
C46 C48 C010 122.21(16) .
C46 C48 H48 118.9 .
C40 C39 H39 119.1 .
C37 C39 C40 121.79(17) .
C37 C39 H39 119.1 .
C23 C24 H24A 109.5 .
C23 C24 H24B 109.5 .
C23 C24 H24C 109.5 .
H24A C24 H24B 109.5 .
H24A C24 H24C 109.5 .
H24B C24 H24C 109.5 .
O2S C5S H5SA 109.8 .
O2S C5S H5SB 109.8 .
O2S C5S C6S 109.15(15) .
H5SA C5S H5SB 108.3 .
C6S C5S H5SA 109.9 .
C6S C5S H5SB 109.8 .
C12 C13 H13A 109.5 .
C12 C13 H13B 109.5 .
C12 C13 H13C 109.5 .
H13A C13 H13B 109.5 .
H13A C13 H13C 109.5 .
H13B C13 H13C 109.5 .
C21 C25 H25A 109.5 .
C21 C25 H25B 109.5 .
C21 C25 H25C 109.5 .
H25A C25 H25B 109.5 .
H25A C25 H25C 109.5 .
H25B C25 H25C 109.5 .
C43 C44 H44A 109.5 .
C43 C44 H44B 109.5 .
C43 C44 H44C 109.5 .
H44A C44 H44B 109.5 .
H44A C44 H44C 109.5 .
H44B C44 H44C 109.5 .
C010 C49 H49A 109.5 .
C010 C49 H49B 109.5 .
C010 C49 H49C 109.5 .
H49A C49 H49B 109.5 .
H49A C49 H49C 109.5 .
H49B C49 H49C 109.5 .
O2S C7S H7SA 109.9 .
O2S C7S H7SB 109.9 .
O2S C7S C8S 108.85(16) .
H7SA C7S H7SB 108.3 .
C8S C7S H7SA 109.9 .
C8S C7S H7SB 109.9 .
C37 C38 H38A 109.5 .
C37 C38 H38B 109.5 .
C37 C38 H38C 109.5 .
H38A C38 H38B 109.5 .
H38A C38 H38C 109.5 .
H38B C38 H38C 109.5 .
C5S C6S H6SA 109.5 .
C5S C6S H6SB 109.5 .
C5S C6S H6SC 109.5 .
H6SA C6S H6SB 109.5 .
H6SA C6S H6SC 109.5 .
H6SB C6S H6SC 109.5 .
C34 C35 H35A 109.5 .
C34 C35 H35B 109.5 .
C34 C35 H35C 109.5 .
H35A C35 H35B 109.5 .
H35A C35 H35C 109.5 .
H35B C35 H35C 109.5 .
C46 C47 H47A 109.5 .
C46 C47 H47B 109.5 .
C46 C47 H47C 109.5 .
H47A C47 H47B 109.5 .
H47A C47 H47C 109.5 .
H47B C47 H47C 109.5 .
C40 C41 H41A 109.5 .
C40 C41 H41B 109.5 .
C40 C41 H41C 109.5 .
H41A C41 H41B 109.5 .
H41A C41 H41C 109.5 .
H41B C41 H41C 109.5 .
O1S C1S H1SA 110.0 .
O1S C1S H1SB 110.0 .
O1S C1S C2S 108.43(17) .
H1SA C1S H1SB 108.4 .
C2S C1S H1SA 110.0 .
C2S C1S H1SB 110.0 .
O1S C3S H3SA 109.9 .
O1S C3S H3SB 109.9 .
O1S C3S C4S 109.06(18) .
H3SA C3S H3SB 108.3 .
C4S C3S H3SA 109.9 .
C4S C3S H3SB 109.9 .
C7S C8S H8SA 109.5 .
C7S C8S H8SB 109.5 .
C7S C8S H8SC 109.5 .
H8SA C8S H8SB 109.5 .
H8SA C8S H8SC 109.5 .
H8SB C8S H8SC 109.5 .
C1S C2S H2SA 109.5 .
C1S C2S H2SB 109.5 .
C1S C2S H2SC 109.5 .
H2SA C2S H2SB 109.5 .
H2SA C2S H2SC 109.5 .
H2SB C2S H2SC 109.5 .
C3S C4S H4SA 109.5 .
C3S C4S H4SB 109.5 .
C3S C4S H4SC 109.5 .
H4SA C4S H4SB 109.5 .
H4SA C4S H4SC 109.5 .
H4SB C4S H4SC 109.5 .

loop_
_geom_bond_atom_site_label_1
_geom_bond_atom_site_label_2
_geom_bond_distance
_geom_bond_site_symmetry_2
O2S C5S 1.429(2) .
O2S C7S 1.424(2) .
N1 C2 1.4070(19) .
N1 C1 1.160(2) .
O1S C1S 1.418(2) .
O1S C3S 1.425(3) .
N2 C27 1.405(2) .
N2 C26 1.162(2) .
C6 H6 0.9500 .
C6 C5 1.400(2) .
C6 C7 1.390(2) .
C3 C17 1.502(2) .
C3 C2 1.396(2) .
C3 C4 1.393(2) .
C8 C9 1.406(2) .
C8 C7 1.499(2) .
C8 C15 1.406(2) .
C5 C5 1.494(3) 2_667
C5 C4 1.398(2) .
C9 C11 1.395(2) .
C9 C10 1.511(2) .
C7 C2 1.401(2) .
C32 C27 1.399(2) .
C32 C31 1.390(2) .
C32 C33 1.501(2) .
C18 C17 1.401(2) .
C18 C20 1.397(2) .
C18 C19 1.505(2) .
C17 C23 1.405(2) .
C27 C28 1.400(2) .
C15 C14 1.396(2) .
C15 C16 1.510(2) .
C28 C29 1.389(2) .
C28 C42 1.500(2) .
C31 H31 0.9500 .
C31 C30 1.399(2) .
C14 H14 0.9500 .
C14 C12 1.393(2) .
C30 C30 1.490(3) 2_666
C30 C29 1.401(2) .
C33 C34 1.399(2) .
C33 C40 1.399(2) .
C12 C11 1.391(2) .
C12 C13 1.510(2) .
C21 C22 1.394(3) .
C21 C20 1.387(2) .
C21 C25 1.508(2) .
C23 C22 1.393(2) .
C23 C24 1.512(3) .
C43 C42 1.404(2) .
C43 C45 1.389(2) .
C43 C44 1.509(2) .
C29 H29 0.9500 .
C34 C36 1.399(2) .
C34 C35 1.501(3) .
C36 H36 0.9500 .
C36 C37 1.378(3) .
C42 C010 1.402(2) .
C40 C39 1.396(2) .
C40 C41 1.505(3) .
C4 H4 0.9500 .
C11 H11 0.9500 .
C22 H22 0.9500 .
C45 H45 0.9500 .
C45 C46 1.387(3) .
C20 H20 0.9500 .
C010 C48 1.397(2) .
C010 C49 1.507(3) .
C46 C48 1.387(3) .
C46 C47 1.513(2) .
C10 H10A 0.9800 .
C10 H10B 0.9800 .
C10 H10C 0.9800 .
C37 C39 1.387(3) .
C37 C38 1.517(2) .
C19 H19A 0.9800 .
C19 H19B 0.9800 .
C19 H19C 0.9800 .
C16 H16A 0.9800 .
C16 H16B 0.9800 .
C16 H16C 0.9800 .
C48 H48 0.9500 .
C39 H39 0.9500 .
C24 H24A 0.9800 .
C24 H24B 0.9800 .
C24 H24C 0.9800 .
C5S H5SA 0.9900 .
C5S H5SB 0.9900 .
C5S C6S 1.504(3) .
C13 H13A 0.9800 .
C13 H13B 0.9800 .
C13 H13C 0.9800 .
C25 H25A 0.9800 .
C25 H25B 0.9800 .
C25 H25C 0.9800 .
C44 H44A 0.9800 .
C44 H44B 0.9800 .
C44 H44C 0.9800 .
C49 H49A 0.9800 .
C49 H49B 0.9800 .
C49 H49C 0.9800 .
C7S H7SA 0.9900 .
C7S H7SB 0.9900 .
C7S C8S 1.501(3) .
C38 H38A 0.9800 .
C38 H38B 0.9800 .
C38 H38C 0.9800 .
C6S H6SA 0.9800 .
C6S H6SB 0.9800 .
C6S H6SC 0.9800 .
C35 H35A 0.9800 .
C35 H35B 0.9800 .
C35 H35C 0.9800 .
C47 H47A 0.9800 .
C47 H47B 0.9800 .
C47 H47C 0.9800 .
C41 H41A 0.9800 .
C41 H41B 0.9800 .
C41 H41C 0.9800 .
C1S H1SA 0.9900 .
C1S H1SB 0.9900 .
C1S C2S 1.503(3) .
C3S H3SA 0.9900 .
C3S H3SB 0.9900 .
C3S C4S 1.510(3) .
C8S H8SA 0.9800 .
C8S H8SB 0.9800 .
C8S H8SC 0.9800 .
C2S H2SA 0.9800 .
C2S H2SB 0.9800 .
C2S H2SC 0.9800 .
C4S H4SA 0.9800 .
C4S H4SB 0.9800 .
C4S H4SC 0.9800 .

loop_
_geom_torsion_atom_site_label_1
_geom_torsion_atom_site_label_2
_geom_torsion_atom_site_label_3
_geom_torsion_atom_site_label_4
_geom_torsion
_geom_torsion_site_symmetry_1
_geom_torsion_site_symmetry_4
N2 C27 C28 C29 -178.64(15) . .
N2 C27 C28 C42 -0.9(2) . .
C6 C5 C4 C3 -0.3(2) . .
C6 C7 C2 N1 178.79(14) . .
C6 C7 C2 C3 -1.7(2) . .
C3 C17 C23 C22 177.41(14) . .
C3 C17 C23 C24 -1.0(2) . .
C8 C9 C11 C12 0.8(2) . .
C8 C7 C2 N1 -3.2(2) . .
C8 C7 C2 C3 176.23(15) . .
C8 C15 C14 C12 1.6(2) . .
C5 C6 C7 C8 -177.74(15) . .
C5 C6 C7 C2 0.3(2) . .
C5 C5 C4 C3 -179.74(18) 2_667 .
C9 C8 C7 C6 107.13(17) . .
C9 C8 C7 C2 -70.8(2) . .
C9 C8 C15 C14 -1.7(2) . .
C9 C8 C15 C16 177.80(15) . .
C7 C6 C5 C5 -179.88(18) . 2_667
C7 C6 C5 C4 0.7(2) . .
C7 C8 C9 C11 -176.26(14) . .
C7 C8 C9 C10 2.7(2) . .
C7 C8 C15 C14 175.09(14) . .
C7 C8 C15 C16 -5.4(2) . .
C32 C27 C28 C29 0.6(2) . .
C32 C27 C28 C42 178.29(16) . .
C32 C31 C30 C30 -178.19(19) . 2_666
C32 C31 C30 C29 1.0(2) . .
C32 C33 C34 C36 -177.52(15) . .
C32 C33 C34 C35 2.7(3) . .
C32 C33 C40 C39 176.84(15) . .
C32 C33 C40 C41 -2.8(2) . .
C18 C17 C23 C22 1.0(2) . .
C18 C17 C23 C24 -177.45(15) . .
C17 C3 C2 N1 2.7(2) . .
C17 C3 C2 C7 -176.79(15) . .
C17 C3 C4 C5 177.89(15) . .
C17 C18 C20 C21 1.2(2) . .
C17 C23 C22 C21 0.6(2) . .
C27 C32 C31 C30 -1.2(2) . .
C27 C32 C33 C34 -94.5(2) . .
C27 C32 C33 C40 88.8(2) . .
C27 C28 C29 C30 -0.8(2) . .
C27 C28 C42 C43 -80.8(2) . .
C27 C28 C42 C010 102.3(2) . .
C15 C8 C9 C11 0.6(2) . .
C15 C8 C9 C10 179.50(14) . .
C15 C8 C7 C6 -69.7(2) . .
C15 C8 C7 C2 112.36(18) . .
C15 C14 C12 C11 -0.2(2) . .
C15 C14 C12 C13 179.56(15) . .
C28 C42 C010 C48 177.93(15) . .
C28 C42 C010 C49 -1.8(2) . .
C2 C3 C17 C18 -108.47(18) . .
C2 C3 C17 C23 75.1(2) . .
C2 C3 C4 C5 -1.0(2) . .
C31 C32 C27 N2 179.60(15) . .
C31 C32 C27 C28 0.4(2) . .
C31 C32 C33 C34 87.1(2) . .
C31 C32 C33 C40 -89.7(2) . .
C31 C30 C29 C28 0.0(2) . .
C14 C12 C11 C9 -1.0(2) . .
C30 C30 C29 C28 179.21(18) 2_666 .
C33 C32 C27 N2 1.1(2) . .
C33 C32 C27 C28 -178.11(15) . .
C33 C32 C31 C30 177.35(15) . .
C33 C34 C36 C37 0.5(3) . .
C33 C40 C39 C37 0.9(3) . .
C43 C42 C010 C48 1.0(2) . .
C43 C42 C010 C49 -178.73(16) . .
C43 C45 C46 C48 1.5(3) . .
C43 C45 C46 C47 -177.14(17) . .
C29 C28 C42 C43 96.88(19) . .
C29 C28 C42 C010 -80.1(2) . .
C34 C33 C40 C39 0.1(2) . .
C34 C33 C40 C41 -179.59(17) . .
C34 C36 C37 C39 0.4(3) . .
C34 C36 C37 C38 -177.19(17) . .
C36 C37 C39 C40 -1.2(3) . .
C42 C28 C29 C30 -178.55(15) . .
C42 C43 C45 C46 -0.8(3) . .
C42 C010 C48 C46 -0.3(3) . .
C40 C33 C34 C36 -0.8(2) . .
C40 C33 C34 C35 179.41(17) . .
C4 C3 C17 C18 72.7(2) . .
C4 C3 C17 C23 -103.78(18) . .
C4 C3 C2 N1 -178.44(15) . .
C4 C3 C2 C7 2.1(2) . .
C22 C21 C20 C18 0.3(2) . .
C45 C43 C42 C28 -177.43(15) . .
C45 C43 C42 C010 -0.5(2) . .
C45 C46 C48 C010 -0.9(3) . .
C20 C18 C17 C3 -178.26(15) . .
C20 C18 C17 C23 -1.8(2) . .
C20 C21 C22 C23 -1.2(2) . .
C10 C9 C11 C12 -178.13(15) . .
C19 C18 C17 C3 0.3(2) . .
C19 C18 C17 C23 176.70(15) . .
C19 C18 C20 C21 -177.38(16) . .
C16 C15 C14 C12 -177.99(15) . .
C24 C23 C22 C21 179.04(16) . .
C5S O2S C7S C8S -178.74(16) . .
C13 C12 C11 C9 179.24(15) . .
C25 C21 C22 C23 178.57(16) . .
C25 C21 C20 C18 -179.48(16) . .
C44 C43 C42 C28 1.5(2) . .
C44 C43 C42 C010 178.50(16) . .
C44 C43 C45 C46 -179.80(17) . .
C49 C010 C48 C46 179.44(17) . .
C7S O2S C5S C6S -178.80(15) . .
C38 C37 C39 C40 176.42(17) . .
C35 C34 C36 C37 -179.65(17) . .
C47 C46 C48 C010 177.71(17) . .
C41 C40 C39 C37 -179.39(18) . .
C1S O1S C3S C4S 179.82(17) . .
C3S O1S C1S C2S -177.70(17) . .
